data_4072633
loop_
_publ_author_name
'Hill, Anthony F.'
'Rae, A. David'
'Schultz, Madeleine'
'Willis, Anthony C.'

_publ_section_title
;
 Bis(alkynyl), Metallacyclopentadiene, and Diphenylbutadiyne Complexes of
 Ruthenium
;
_journal_issue 6
_journal_name_full Organometallics
_journal_page_first 1325
_journal_paper_doi 10.1021/om060888l
_journal_volume 26
_journal_year 2007
_chemical_compound_source
;
?
;
_chemical_formula_moiety ' C38 H30 O4 P2 Ru '
_chemical_formula_sum 'C38 H30 O4 P2 Ru'
_chemical_formula_weight 713.67
_chemical_name_systematic
; 
? 
;
_space_group_IT_number 2
_symmetry_cell_setting triclinic
_symmetry_space_group_name_Hall '-P 1'
_symmetry_space_group_name_H-M 'P -1'
_atom_sites_solution_hydrogens geom
_atom_sites_solution_primary heavy
_audit_creation_date 04-01-10
_audit_creation_method CRYSTALS_ver_12-03-99
_audit_update_record
;
2004-10-01 - Report on C38 H30 O4 P2 Ru
             by Anthony C. Willis
             for   Anthony F. Hill and Madeleine Schultz

2004-10-01 - passes checkcif tests with minor warnings

;
_cell_angle_alpha 96.0096(11)
_cell_angle_beta 91.8165(15)
_cell_angle_gamma 92.1069(15)
_cell_formula_units_Z 2
_cell_length_a 9.7315(1)
_cell_length_b 9.8696(2)
_cell_length_c 17.2896(5)
_cell_measurement_reflns_used 26220
_cell_measurement_temperature 200
_cell_measurement_theta_max 27
_cell_measurement_theta_min 3
_cell_volume 1649.30(6)
_computing_cell_refinement
; 
 Denzo/Scalepack (Otwinowski & Minor, 1996) 
;
_computing_data_collection
; 
 COLLECT (Nonius BV, 1997) 
;
_computing_data_reduction
; 
 Denzo/Scalepack (Otwinowski & Minor, 1996) 
;
_computing_molecular_graphics
; 
ORTEP-II (Johnson 1976) in teXsan (MSC, 1992-1997)
;
_computing_publication_material
; 
 CRYSTALS (Watkin et al 2003) 
;
_computing_structure_refinement
; 
 CRYSTALS (Watkin et al 2003) 
;
_computing_structure_solution
; 
PATTY in DIRDIF (Beurskens et al, 1996) implemented in maXus (2000)
;
_diffrn_ambient_temperature 200
_diffrn_measured_fraction_theta_full 0.998
_diffrn_measured_fraction_theta_max 0.998
_diffrn_measurement_device_type
; 
Nonius Kappa CCD 
;
_diffrn_measurement_method ' \f and \w scans with CCD '
_diffrn_radiation_monochromator graphite
_diffrn_radiation_type 'Mo K\a'
_diffrn_radiation_wavelength 0.71073
_diffrn_reflns_av_R_equivalents 0.05
_diffrn_reflns_limit_h_max 12
_diffrn_reflns_limit_h_min -11
_diffrn_reflns_limit_k_max 12
_diffrn_reflns_limit_k_min -12
_diffrn_reflns_limit_l_max 22
_diffrn_reflns_limit_l_min -22
_diffrn_reflns_number 34789
_diffrn_reflns_theta_full 27.474
_diffrn_reflns_theta_max 27.474
_diffrn_reflns_theta_min 2.891
_diffrn_standards_decay_% 0.00
_diffrn_standards_interval_count 0
_diffrn_standards_interval_time 0
_diffrn_standards_number 0
_exptl_absorpt_coefficient_mu 0.612
_exptl_absorpt_correction_T_max 0.981
_exptl_absorpt_correction_T_min 0.920
_exptl_absorpt_correction_type integration
_exptl_absorpt_process_details
;
via Gaussian method (Coppens, 1970) implemented in maXus (2000)
;
_exptl_crystal_colour ' yellow '
_exptl_crystal_density_diffrn 1.437
_exptl_crystal_density_meas ?
_exptl_crystal_description ' plate '
_exptl_crystal_F_000 728
_exptl_crystal_size_max 0.22
_exptl_crystal_size_mid 0.08
_exptl_crystal_size_min 0.03
_refine_diff_density_max 0.39
_refine_diff_density_min -0.43
_refine_ls_extinction_coef 60(10)
_refine_ls_extinction_method 'Larson 1970 Crystallographic Computing eq 22'
_refine_ls_goodness_of_fit_ref 1.1076
_refine_ls_hydrogen_treatment noref
_refine_ls_matrix_type full
_refine_ls_number_parameters 407
_refine_ls_number_reflns 5370
_refine_ls_number_restraints 0
_refine_ls_R_factor_all 0.0485
_refine_ls_R_factor_gt 0.0290
_refine_ls_shift/su_max 0.000616
_refine_ls_structure_factor_coef F
_refine_ls_weighting_details
;
 Method, part 1, Chebychev polynomial, (Watkin, 1994, Prince, 1982) 
 [weight] = 1.0/[A~0~*T~0~(x)+A~1~*T~1~(x) ... +A~n-1~]*T~n-1~(x)] 
 where A~i~ are the Chebychev coefficients listed below and x= Fcalc/Fmax 
 Method = Robust Weighting (Prince, 1982) 
 W = [weight] * [1-(deltaF/6*sigmaF)^2^]^2^ 
 A~i~ are: 
 1.03 -0.274 1.09 -0.104 0.316 
;
_refine_ls_weighting_scheme calc
_refine_ls_wR_factor_all 0.0317
_refine_ls_wR_factor_gt 0.0285
_refine_ls_wR_factor_ref 0.0285
_reflns_limit_h_max 12
_reflns_limit_h_min -12
_reflns_limit_k_max 12
_reflns_limit_k_min -12
_reflns_limit_l_max 22
_reflns_limit_l_min 0
_reflns_number_gt 5370
_reflns_number_total 7547
_reflns_threshold_expression I>3.00u(I)
_cod_data_source_file om060888lsi20060928_014111.cif
_cod_data_source_block mzs18
_cod_depositor_comments
;
The following automatic conversions were performed:

'_symmetry_cell_setting' value 'Triclinic' changed to 'triclinic'
according to /home/saulius/struct/CIF-dictionaries/cif_core.dic
dictionary named 'cif_core.dic' version 2.4.1 from 2010-06-29.

Automatic conversion script
Id: cif_fix_values 1715 2011-07-08 13:25:40Z adriana 

The following automatic conversions were performed:

'_exptl_crystal_density_meas' value 'not measured' was changed to '?'
- the value is perceived as not measured.

Automatic conversion script
Id: cif_fix_values 3008 2015-01-20 13:52:24Z robertas 
;
_cod_original_sg_symbol_H-M 'P -1 '
_cod_original_formula_sum ' C38 H30 O4 P2 Ru '
_cod_database_code 4072633

loop_
_symmetry_equiv_pos_as_xyz
x,y,z
-x,-y,-z

loop_
_atom_site_label
_atom_site_type_symbol
_atom_site_fract_x
_atom_site_fract_y
_atom_site_fract_z
_atom_site_U_iso_or_equiv
_atom_site_occupancy
_atom_site_adp_type
_atom_site_refinement_flags_posn
Ru1 Ru 0.21184(2) 0.73538(2) 0.233619(12) 0.0260 1.0000 Uani .
P1 P 0.32468(6) 0.84063(6) 0.13465(3) 0.0245 1.0000 Uani .
P2 P 0.12802(6) 0.62780(6) 0.34068(4) 0.0290 1.0000 Uani .
O1 O 0.39646(18) 0.7168(2) 0.28846(11) 0.0411 1.0000 Uani .
O2 O 0.37053(19) 0.60639(19) 0.22589(11) 0.0413 1.0000 Uani .
O3 O -0.0236(2) 0.6339(2) 0.12062(13) 0.0574 1.0000 Uani .
O4 O 0.0809(2) 0.9978(2) 0.29321(12) 0.0447 1.0000 Uani .
C3 C 0.0637(3) 0.6739(3) 0.16385(15) 0.0355 1.0000 Uani .
C4 C 0.1273(2) 0.8975(3) 0.27016(14) 0.0312 1.0000 Uani .
C111 C 0.5051(2) 0.8836(2) 0.15830(14) 0.0276 1.0000 Uani .
C112 C 0.5394(3) 0.9562(3) 0.23029(16) 0.0383 1.0000 Uani .
C113 C 0.6742(3) 1.0022(3) 0.24735(19) 0.0506 1.0000 Uani .
C114 C 0.7753(3) 0.9722(3) 0.1945(2) 0.0542 1.0000 Uani .
C115 C 0.7429(3) 0.8971(3) 0.1240(2) 0.0488 1.0000 Uani .
C116 C 0.6071(2) 0.8530(3) 0.10579(16) 0.0350 1.0000 Uani .
C121 C 0.3207(2) 0.7386(2) 0.04066(14) 0.0281 1.0000 Uani .
C122 C 0.3210(4) 0.5978(3) 0.03835(17) 0.0509 1.0000 Uani .
C123 C 0.3176(5) 0.5171(3) -0.03242(19) 0.0661 1.0000 Uani .
C124 C 0.3152(4) 0.5754(3) -0.10125(18) 0.0534 1.0000 Uani .
C125 C 0.3136(3) 0.7146(3) -0.09986(16) 0.0451 1.0000 Uani .
C126 C 0.3164(3) 0.7963(3) -0.02948(14) 0.0361 1.0000 Uani .
C131 C 0.2576(2) 1.0040(2) 0.11277(13) 0.0274 1.0000 Uani .
C132 C 0.1166(3) 1.0115(3) 0.09695(17) 0.0393 1.0000 Uani .
C133 C 0.0608(3) 1.1342(3) 0.08276(18) 0.0479 1.0000 Uani .
C134 C 0.1437(3) 1.2507(3) 0.08555(18) 0.0485 1.0000 Uani .
C135 C 0.2837(3) 1.2452(3) 0.10078(18) 0.0462 1.0000 Uani .
C136 C 0.3401(3) 1.1217(2) 0.11395(15) 0.0359 1.0000 Uani .
C211 C -0.0536(3) 0.5710(3) 0.33236(14) 0.0316 1.0000 Uani .
C212 C -0.1497(3) 0.6613(3) 0.30893(16) 0.0382 1.0000 Uani .
C213 C -0.2889(3) 0.6273(3) 0.30419(17) 0.0427 1.0000 Uani .
C214 C -0.3345(3) 0.5000(3) 0.32286(18) 0.0482 1.0000 Uani .
C215 C -0.2410(3) 0.4098(3) 0.34527(19) 0.0523 1.0000 Uani .
C216 C -0.1005(3) 0.4444(3) 0.35021(17) 0.0429 1.0000 Uani .
C221 C 0.1374(3) 0.7459(3) 0.42943(14) 0.0362 1.0000 Uani .
C222 C 0.2534(4) 0.8321(3) 0.44513(17) 0.0508 1.0000 Uani .
C223 C 0.2582(4) 0.9277(4) 0.51075(19) 0.0620 1.0000 Uani .
C224 C 0.1487(4) 0.9368(4) 0.55967(17) 0.0598 1.0000 Uani .
C225 C 0.0354(4) 0.8500(3) 0.54530(17) 0.0541 1.0000 Uani .
C226 C 0.0293(3) 0.7550(3) 0.48047(15) 0.0442 1.0000 Uani .
C231 C 0.2225(3) 0.4813(3) 0.36476(14) 0.0327 1.0000 Uani .
C232 C 0.2434(3) 0.3774(3) 0.30609(17) 0.0429 1.0000 Uani .
C233 C 0.3154(3) 0.2649(3) 0.3220(2) 0.0527 1.0000 Uani .
C234 C 0.3704(4) 0.2559(3) 0.3959(2) 0.0571 1.0000 Uani .
C235 C 0.3509(4) 0.3588(4) 0.4545(2) 0.0586 1.0000 Uani .
C236 C 0.2772(3) 0.4712(3) 0.43917(17) 0.0454 1.0000 Uani .
H1121 H 0.4671(3) 0.9750(3) 0.26938(16) 0.0459 1.0000 Uiso R
H1131 H 0.6986(3) 1.0573(3) 0.29813(19) 0.0604 1.0000 Uiso R
H1141 H 0.8725(3) 1.0052(3) 0.2074(2) 0.0658 1.0000 Uiso R
H1151 H 0.8166(3) 0.8744(3) 0.0863(2) 0.0599 1.0000 Uiso R
H1161 H 0.5830(2) 0.7991(3) 0.05461(16) 0.0426 1.0000 Uiso R
H1221 H 0.3237(4) 0.5541(3) 0.08799(17) 0.0613 1.0000 Uiso R
H1231 H 0.3169(5) 0.4156(3) -0.03339(19) 0.0787 1.0000 Uiso R
H1241 H 0.3146(4) 0.5167(3) -0.15205(18) 0.0626 1.0000 Uiso R
H1251 H 0.3105(3) 0.7573(3) -0.14981(16) 0.0538 1.0000 Uiso R
H1261 H 0.3152(3) 0.8976(3) -0.02907(14) 0.0434 1.0000 Uiso R
H1321 H 0.0554(3) 0.9277(3) 0.09585(17) 0.0481 1.0000 Uiso R
H1331 H -0.0400(3) 1.1379(3) 0.07046(18) 0.0591 1.0000 Uiso R
H1341 H 0.1027(3) 1.3394(3) 0.07658(18) 0.0596 1.0000 Uiso R
H1351 H 0.3442(3) 1.3296(3) 0.10231(18) 0.0557 1.0000 Uiso R
H1361 H 0.4415(3) 1.1179(2) 0.12440(15) 0.0433 1.0000 Uiso R
H2121 H -0.1171(3) 0.7528(3) 0.29525(16) 0.0465 1.0000 Uiso R
H2131 H -0.3562(3) 0.6936(3) 0.28747(17) 0.0516 1.0000 Uiso R
H2141 H -0.4351(3) 0.4744(3) 0.31998(18) 0.0576 1.0000 Uiso R
H2151 H -0.2740(3) 0.3179(3) 0.35822(19) 0.0631 1.0000 Uiso R
H2161 H -0.0336(3) 0.3775(3) 0.36670(17) 0.0524 1.0000 Uiso R
H2221 H 0.3327(4) 0.8257(3) 0.40971(17) 0.0606 1.0000 Uiso R
H2231 H 0.3413(4) 0.9899(4) 0.52241(19) 0.0731 1.0000 Uiso R
H2241 H 0.1521(4) 1.0070(4) 0.60584(17) 0.0717 1.0000 Uiso R
H2251 H -0.0426(4) 0.8554(3) 0.58163(17) 0.0652 1.0000 Uiso R
H2261 H -0.0537(3) 0.6920(3) 0.47006(15) 0.0539 1.0000 Uiso R
H2321 H 0.2062(3) 0.3842(3) 0.25211(17) 0.0518 1.0000 Uiso R
H2331 H 0.3278(3) 0.1894(3) 0.2798(2) 0.0637 1.0000 Uiso R
H2341 H 0.4242(4) 0.1752(3) 0.4069(2) 0.0702 1.0000 Uiso R
H2351 H 0.3899(4) 0.3523(4) 0.5081(2) 0.0717 1.0000 Uiso R
H2361 H 0.2634(3) 0.5455(3) 0.48184(17) 0.0553 1.0000 Uiso R

loop_
_atom_site_aniso_label
_atom_site_aniso_U_11
_atom_site_aniso_U_22
_atom_site_aniso_U_33
_atom_site_aniso_U_23
_atom_site_aniso_U_13
_atom_site_aniso_U_12
Ru1 0.02656(10) 0.02756(11) 0.02459(10) 0.00491(7) 0.00355(6) 0.00303(7)
P1 0.0250(3) 0.0238(3) 0.0253(3) 0.0038(2) 0.0033(2) 0.0022(2)
P2 0.0325(3) 0.0299(3) 0.0258(3) 0.0064(2) 0.0050(2) 0.0036(2)
O1 0.0344(9) 0.0504(11) 0.0399(10) 0.0100(9) -0.0022(8) 0.0057(8)
O2 0.0430(10) 0.0413(11) 0.0415(11) 0.0079(9) 0.0072(8) 0.0151(8)
O3 0.0473(12) 0.0705(15) 0.0513(13) 0.0018(11) -0.0124(10) -0.0136(11)
O4 0.0509(11) 0.0380(11) 0.0443(11) -0.0047(9) 0.0053(9) 0.0108(9)
C3 0.0367(13) 0.0350(13) 0.0358(14) 0.0063(11) 0.0072(11) 0.0007(10)
C4 0.0299(12) 0.0367(14) 0.0268(12) 0.0032(10) 0.0009(9) -0.0011(10)
C111 0.0289(11) 0.0235(11) 0.0314(12) 0.0074(9) 0.0001(9) 0.0022(9)
C112 0.0415(14) 0.0367(14) 0.0366(14) 0.0054(11) -0.0053(11) 0.0021(11)
C113 0.0545(18) 0.0440(17) 0.0524(18) 0.0120(14) -0.0229(15) -0.0066(13)
C114 0.0336(14) 0.0566(19) 0.074(2) 0.0250(17) -0.0173(15) -0.0074(13)
C115 0.0274(13) 0.0544(18) 0.068(2) 0.0219(16) 0.0030(13) 0.0029(12)
C116 0.0283(12) 0.0349(13) 0.0433(14) 0.0086(11) 0.0041(10) 0.0048(10)
C121 0.0271(11) 0.0261(11) 0.0304(12) -0.0002(9) 0.0029(9) -0.0004(9)
C122 0.089(2) 0.0294(14) 0.0345(15) 0.0028(11) 0.0107(15) 0.0038(14)
C123 0.122(3) 0.0312(16) 0.0438(18) -0.0055(13) 0.0118(19) -0.0007(18)
C124 0.074(2) 0.0486(18) 0.0337(15) -0.0107(13) 0.0080(14) -0.0081(15)
C125 0.0528(16) 0.0532(18) 0.0285(13) 0.0035(12) 0.0001(12) -0.0039(13)
C126 0.0454(14) 0.0335(13) 0.0296(12) 0.0056(10) 0.0029(10) -0.0010(11)
C131 0.0293(11) 0.0294(12) 0.0239(11) 0.0020(9) 0.0051(9) 0.0043(9)
C132 0.0310(12) 0.0393(14) 0.0498(16) 0.0138(12) 0.0016(11) 0.0057(10)
C133 0.0383(14) 0.0517(18) 0.0579(18) 0.0195(14) 0.0038(13) 0.0168(13)
C134 0.0616(19) 0.0372(15) 0.0503(17) 0.0139(13) 0.0075(14) 0.0208(13)
C135 0.0580(18) 0.0301(14) 0.0511(17) 0.0086(12) -0.0021(14) 0.0036(12)
C136 0.0401(13) 0.0264(12) 0.0418(14) 0.0063(11) 0.0003(11) 0.0025(10)
C211 0.0357(12) 0.0337(13) 0.0258(12) 0.0031(10) 0.0060(9) 0.0019(10)
C212 0.0356(13) 0.0398(14) 0.0407(14) 0.0086(12) 0.0070(11) 0.0029(11)
C213 0.0360(13) 0.0511(17) 0.0420(15) 0.0064(13) 0.0050(11) 0.0066(12)
C214 0.0370(14) 0.0601(19) 0.0469(17) 0.0043(14) 0.0052(12) -0.0071(13)
C215 0.0498(17) 0.0489(18) 0.0591(19) 0.0127(15) 0.0080(14) -0.0118(14)
C216 0.0435(15) 0.0422(15) 0.0451(16) 0.0141(12) 0.0065(12) 0.0012(12)
C221 0.0503(15) 0.0314(13) 0.0278(12) 0.0066(10) -0.0007(11) 0.0083(11)
C222 0.066(2) 0.0504(18) 0.0354(15) 0.0036(13) -0.0038(13) -0.0013(15)
C223 0.086(3) 0.0506(19) 0.0458(18) -0.0004(15) -0.0216(18) -0.0045(17)
C224 0.099(3) 0.0516(19) 0.0287(15) -0.0027(13) -0.0107(16) 0.0318(19)
C225 0.076(2) 0.0564(19) 0.0310(14) -0.0008(13) -0.0013(14) 0.0292(17)
C226 0.0569(17) 0.0468(16) 0.0310(13) 0.0072(12) 0.0064(12) 0.0170(13)
C231 0.0351(12) 0.0336(13) 0.0307(12) 0.0079(10) 0.0057(10) 0.0044(10)
C232 0.0542(17) 0.0353(14) 0.0399(15) 0.0052(12) 0.0033(12) 0.0067(12)
C233 0.069(2) 0.0348(15) 0.0554(19) 0.0042(13) 0.0091(15) 0.0115(14)
C234 0.066(2) 0.0447(17) 0.064(2) 0.0193(16) 0.0058(16) 0.0199(15)
C235 0.073(2) 0.059(2) 0.0473(18) 0.0169(15) -0.0060(16) 0.0224(17)
C236 0.0570(17) 0.0446(16) 0.0366(15) 0.0084(12) 0.0038(13) 0.0154(13)

loop_
_atom_type_symbol
_atom_type_scat_dispersion_real
_atom_type_scat_dispersion_imag
_atom_type_scat_Cromer_Mann_a1
_atom_type_scat_Cromer_Mann_b1
_atom_type_scat_Cromer_Mann_a2
_atom_type_scat_Cromer_Mann_b2
_atom_type_scat_Cromer_Mann_a3
_atom_type_scat_Cromer_Mann_b3
_atom_type_scat_Cromer_Mann_a4
_atom_type_scat_Cromer_Mann_b4
_atom_type_scat_Cromer_Mann_c
_atom_type_scat_source
'C   ' 0.0033 0.0016 2.3100 20.8439 1.0200 10.2075 1.5886 0.5687 0.8650 51.6512 0.2156 International_Tables_Vol_IV_Table_2.2B
'H   ' 0.0000 0.0000 0.4930 10.5109 0.3229 26.1257 0.1402 3.1424 0.0408 57.7998 0.0030 International_Tables_Vol_IV_Table_2.2B
'O   ' 0.0106 0.0060 3.0485 13.2771 2.2868 5.7011 1.5463 0.3239 0.8670 32.9089 0.2508 International_Tables_Vol_IV_Table_2.2B
'P   ' 0.1023 0.0942 6.4345 1.9067 4.1791 27.1570 1.7800 0.5260 1.4908 68.1645 1.1149 International_Tables_Vol_IV_Table_2.2B
'Ru  ' -1.2594 0.8363 19.2674 0.8085 12.9182 8.4347 4.8634 24.7997 1.5676 94.2928 5.3787 International_Tables_Vol_IV_Table_2.2B

loop_
_exptl_crystal_face_index_h
_exptl_crystal_face_index_k
_exptl_crystal_face_index_l
_exptl_crystal_face_perp_dist
1 0 0 0.100
-1 0 0 0.120
0 1 0 0.060
0 -1 0 0.020
0 0 1 0.001
0 0 -1 0.030

loop_
_geom_angle_atom_site_label_1
_geom_angle_atom_site_label_2
_geom_angle_atom_site_label_3
_geom_angle
_geom_angle_publ_flag
P1 Ru1 P2 172.43(2) yes
P1 Ru1 O1 89.68(6) yes
P2 Ru1 O1 82.74(6) yes
P1 Ru1 O2 84.42(6) yes
P2 Ru1 O2 89.94(6) yes
O1 Ru1 O2 42.16(8) yes
P1 Ru1 C3 91.07(8) yes
P2 Ru1 C3 95.75(8) yes
O1 Ru1 C3 153.88(10) yes
O2 Ru1 C3 111.99(10) yes
P1 Ru1 C4 92.62(7) yes
P2 Ru1 C4 90.23(7) yes
O1 Ru1 C4 112.16(9) yes
O2 Ru1 C4 153.97(9) yes
C3 Ru1 C4 93.89(10) yes
Ru1 P1 C111 113.23(8) yes
Ru1 P1 C121 114.46(8) yes
C111 P1 C121 105.61(11) yes
Ru1 P1 C131 115.53(7) yes
C111 P1 C131 102.75(10) yes
C121 P1 C131 103.98(11) yes
Ru1 P2 C211 115.51(8) yes
Ru1 P2 C221 110.85(9) yes
C211 P2 C221 103.21(12) yes
Ru1 P2 C231 115.04(8) yes
C211 P2 C231 106.01(12) yes
C221 P2 C231 105.06(11) yes
Ru1 O1 O2 69.21(10) yes
O1 O2 Ru1 68.63(9) yes
Ru1 C3 O3 178.0(2) yes
Ru1 C4 O4 177.4(2) yes
P1 C111 C112 118.03(19) yes
P1 C111 C116 122.15(19) yes
C112 C111 C116 119.7(2) yes
C111 C112 C113 119.6(3) yes
C111 C112 H1121 120.187 no
C113 C112 H1121 120.182 no
C112 C113 C114 120.3(3) yes
C112 C113 H1131 119.857 no
C114 C113 H1131 119.853 no
C113 C114 C115 120.4(3) yes
C113 C114 H1141 119.781 no
C115 C114 H1141 119.780 no
C114 C115 C116 119.6(3) yes
C114 C115 H1151 120.206 no
C116 C115 H1151 120.207 no
C115 C116 C111 120.3(3) yes
C115 C116 H1161 119.864 no
C111 C116 H1161 119.867 no
P1 C121 C122 119.0(2) yes
P1 C121 C126 122.57(18) yes
C122 C121 C126 118.4(2) yes
C121 C122 C123 120.4(3) yes
C121 C122 H1221 119.802 no
C123 C122 H1221 119.802 no
C122 C123 C124 120.6(3) yes
C122 C123 H1231 119.706 no
C124 C123 H1231 119.708 no
C123 C124 C125 119.6(3) yes
C123 C124 H1241 120.176 no
C125 C124 H1241 120.177 no
C124 C125 C126 120.3(3) yes
C124 C125 H1251 119.863 no
C126 C125 H1251 119.863 no
C121 C126 C125 120.6(2) yes
C121 C126 H1261 119.677 no
C125 C126 H1261 119.675 no
P1 C131 C132 118.69(19) yes
P1 C131 C136 122.73(18) yes
C132 C131 C136 118.5(2) yes
C131 C132 C133 120.6(3) yes
C131 C132 H1321 119.708 no
C133 C132 H1321 119.704 no
C132 C133 C134 120.2(3) yes
C132 C133 H1331 119.899 no
C134 C133 H1331 119.895 no
C133 C134 C135 120.0(3) yes
C133 C134 H1341 119.986 no
C135 C134 H1341 119.985 no
C134 C135 C136 119.8(3) yes
C134 C135 H1351 120.104 no
C136 C135 H1351 120.106 no
C135 C136 C131 120.8(2) yes
C135 C136 H1361 119.586 no
C131 C136 H1361 119.588 no
P2 C211 C212 118.36(19) yes
P2 C211 C216 123.2(2) yes
C212 C211 C216 118.4(2) yes
C211 C212 C213 121.5(3) yes
C211 C212 H2121 119.246 no
C213 C212 H2121 119.245 no
C212 C213 C214 119.4(3) yes
C212 C213 H2131 120.298 no
C214 C213 H2131 120.296 no
C213 C214 C215 119.7(3) yes
C213 C214 H2141 120.166 no
C215 C214 H2141 120.164 no
C214 C215 C216 120.9(3) yes
C214 C215 H2151 119.568 no
C216 C215 H2151 119.565 no
C215 C216 C211 120.1(3) yes
C215 C216 H2161 119.946 no
C211 C216 H2161 119.948 no
P2 C221 C222 119.1(2) yes
P2 C221 C226 121.6(2) yes
C222 C221 C226 119.2(3) yes
C221 C222 C223 119.4(3) yes
C221 C222 H2221 120.281 no
C223 C222 H2221 120.275 no
C222 C223 C224 120.3(3) yes
C222 C223 H2231 119.830 no
C224 C223 H2231 119.829 no
C223 C224 C225 120.4(3) yes
C223 C224 H2241 119.806 no
C225 C224 H2241 119.809 no
C224 C225 C226 119.8(3) yes
C224 C225 H2251 120.086 no
C226 C225 H2251 120.082 no
C221 C226 C225 120.7(3) yes
C221 C226 H2261 119.626 no
C225 C226 H2261 119.631 no
P2 C231 C232 118.61(19) yes
P2 C231 C236 122.4(2) yes
C232 C231 C236 119.0(2) yes
C231 C232 C233 120.3(3) yes
C231 C232 H2321 119.854 no
C233 C232 H2321 119.852 no
C232 C233 C234 120.4(3) yes
C232 C233 H2331 119.787 no
C234 C233 H2331 119.788 no
C233 C234 C235 119.7(3) yes
C233 C234 H2341 120.128 no
C235 C234 H2341 120.124 no
C234 C235 C236 120.1(3) yes
C234 C235 H2351 119.931 no
C236 C235 H2351 119.929 no
C231 C236 C235 120.4(3) yes
C231 C236 H2361 119.824 no
C235 C236 H2361 119.817 no
C231 C236 C235 120.4(3) yes

loop_
_geom_bond_atom_site_label_1
_geom_bond_atom_site_label_2
_geom_bond_distance
_geom_bond_publ_flag
Ru1 P1 2.3707(6) yes
Ru1 P2 2.3797(7) yes
Ru1 O1 2.0281(17) yes
Ru1 O2 2.0360(17) yes
Ru1 C3 1.890(3) yes
Ru1 C4 1.886(2) yes
P1 C111 1.814(2) yes
P1 C121 1.819(2) yes
P1 C131 1.833(2) yes
P2 C211 1.831(3) yes
P2 C221 1.825(3) yes
P2 C231 1.819(2) yes
O1 O2 1.462(3) yes
O3 C3 1.145(3) yes
O4 C4 1.142(3) yes
C111 C112 1.394(3) yes
C111 C116 1.387(3) yes
C112 C113 1.385(4) yes
C112 H1121 1.000 no
C113 C114 1.383(5) yes
C113 H1131 1.000 no
C114 C115 1.379(5) yes
C114 H1141 1.000 no
C115 C116 1.392(4) yes
C115 H1151 1.000 no
C116 H1161 1.000 no
C121 C122 1.386(4) yes
C121 C126 1.393(3) yes
C122 C123 1.387(4) yes
C122 H1221 1.000 no
C123 C124 1.375(5) yes
C123 H1231 1.000 no
C124 C125 1.372(4) yes
C124 H1241 1.000 no
C125 C126 1.386(4) yes
C125 H1251 1.000 no
C126 H1261 1.000 no
C131 C132 1.396(3) yes
C131 C136 1.386(3) yes
C132 C133 1.387(4) yes
C132 H1321 1.000 no
C133 C134 1.376(4) yes
C133 H1331 1.000 no
C134 C135 1.384(4) yes
C134 H1341 1.000 no
C135 C136 1.392(4) yes
C135 H1351 1.000 no
C136 H1361 1.000 no
C211 C212 1.395(3) yes
C211 C216 1.383(4) yes
C212 C213 1.381(4) yes
C212 H2121 1.000 no
C213 C214 1.390(4) yes
C213 H2131 1.000 no
C214 C215 1.372(4) yes
C214 H2141 1.000 no
C215 C216 1.395(4) yes
C215 H2151 1.000 no
C216 H2161 1.000 no
C221 C222 1.390(4) yes
C221 C226 1.394(4) yes
C222 C223 1.396(4) yes
C222 H2221 1.000 no
C223 C224 1.381(5) yes
C223 H2231 1.000 no
C224 C225 1.371(5) yes
C224 H2241 1.000 no
C225 C226 1.382(4) yes
C225 H2251 1.000 no
C226 H2261 1.000 no
C231 C232 1.390(4) yes
C231 C236 1.391(4) yes
C232 C233 1.382(4) yes
C232 H2321 1.000 no
C233 C234 1.382(5) yes
C233 H2331 1.000 no
C234 C235 1.380(5) yes
C234 H2341 1.000 no
C235 C236 1.387(4) yes
C235 H2351 1.000 no
C236 H2361 1.000 no

loop_
_geom_contact_atom_site_label_1
_geom_contact_atom_site_label_2
_geom_contact_distance
_geom_contact_site_symmetry_2
_geom_contact_publ_flag
O1 C213 3.229(4) 1_655 no
O1 C214 3.517(4) 1_655 no
O2 C214 3.527(4) 1_655 no
O2 C213 3.531(3) 1_655 no
O3 C123 3.416(5) 2_565 no
O3 C124 3.434(4) 2_565 no
O3 C115 3.511(4) 1_455 no
O4 C225 3.283(4) 2_576 no
O4 C114 3.369(4) 1_455 no
O4 C233 3.408(3) 1_565 no
O4 C224 3.464(4) 2_576 no
C224 C225 3.435(5) 2_576 no
C225 C225 3.570(6) 2_576 no

loop_
_geom_torsion_atom_site_label_1
_geom_torsion_atom_site_label_2
_geom_torsion_atom_site_label_3
_geom_torsion_atom_site_label_4
_geom_torsion
_geom_torsion_publ_flag
Ru1 P1 C111 C112 -50.5(2) no
Ru1 P1 C111 C116 133.0(2) no
Ru1 P1 C121 C122 -32.0(2) no
Ru1 P1 C121 C126 147.5(2) no
Ru1 P1 C131 C132 -51.8(2) no
Ru1 P1 C131 C136 125.8(2) no
Ru1 P2 C211 C212 -47.1(2) no
Ru1 P2 C211 C216 134.8(2) no
Ru1 P2 C221 C222 -41.6(3) no
Ru1 P2 C221 C226 136.2(2) no
Ru1 P2 C231 C232 -52.5(3) no
Ru1 P2 C231 C236 125.9(2) no
P1 Ru1 O1 O2 -82.0(1) no
P1 Ru1 O2 O1 95.7(1) no
P1 C111 C112 C113 -173.8(2) no
P1 C111 C116 C115 175.0(2) no
P1 C121 C122 C123 179.8(3) no
P1 C121 C126 C125 179.9(2) no
P1 C131 C132 C133 177.8(2) no
P1 C131 C136 C135 -176.7(2) no
P2 Ru1 O1 O2 98.0(1) no
P2 Ru1 O2 O1 -79.2(1) no
P2 C211 C212 C213 -177.5(2) no
P2 C211 C216 C215 177.6(2) no
P2 C221 C222 C223 176.6(3) no
P2 C221 C226 C225 -176.6(2) no
P2 C231 C232 C233 179.6(2) no
P2 C231 C236 C235 -178.7(3) no
O1 Ru1 P1 C111 -10.08(9) no
O1 Ru1 P1 C121 111.05(9) no
O1 Ru1 P1 C131 -128.19(9) no
O1 Ru1 P2 C211 -169.8(1) no
O1 Ru1 P2 C221 73.3(1) no
O1 Ru1 P2 C231 -45.7(1) no
O1 O2 Ru1 C3 -175.4(1) no
O2 Ru1 P1 C111 -51.98(9) no
O2 Ru1 P1 C121 69.14(9) no
O2 Ru1 P1 C131 -170.10(9) no
O2 Ru1 P2 C211 -128.1(1) no
O2 Ru1 P2 C221 115.0(1) no
O2 Ru1 P2 C231 -4.0(1) no
O2 O1 Ru1 C4 -174.7(1) no
C3 Ru1 P1 C111 -164.0(1) no
C3 Ru1 P1 C121 -42.9(1) no
C3 Ru1 P1 C131 77.9(1) no
C3 Ru1 P2 C211 -16.0(1) no
C3 Ru1 P2 C221 -132.9(1) no
C3 Ru1 P2 C231 108.1(1) no
C4 Ru1 P1 C111 102.1(1) no
C4 Ru1 P1 C121 -136.8(1) no
C4 Ru1 P1 C131 -16.0(1) no
C4 Ru1 P2 C211 77.9(1) no
C4 Ru1 P2 C221 -39.0(1) no
C4 Ru1 P2 C231 -158.0(1) no
C111 P1 C121 C122 93.2(2) no
C111 P1 C121 C126 -87.2(2) no
C111 P1 C131 C132 -175.6(2) no
C111 P1 C131 C136 2.0(2) no
C111 C112 C113 C114 -2.3(5) no
C111 C116 C115 C114 -0.4(5) no
C112 C111 P1 C121 -176.5(2) no
C112 C111 P1 C131 74.8(2) no
C112 C111 C116 C115 -1.4(4) no
C112 C113 C114 C115 0.5(5) no
C113 C112 C111 C116 2.8(4) no
C113 C114 C115 C116 0.8(5) no
C116 C111 P1 C121 7.0(2) no
C116 C111 P1 C131 -101.7(2) no
C121 P1 C131 C132 74.4(2) no
C121 P1 C131 C136 -107.9(2) no
C121 C122 C123 C124 0.6(6) no
C121 C126 C125 C124 -0.1(5) no
C122 C121 P1 C131 -159.0(2) no
C122 C121 C126 C125 -0.5(4) no
C122 C123 C124 C125 -1.2(6) no
C123 C122 C121 C126 0.2(5) no
C123 C124 C125 C126 0.9(5) no
C126 C121 P1 C131 20.6(2) no
C131 C132 C133 C134 -1.2(4) no
C131 C136 C135 C134 -0.6(4) no
C132 C131 C136 C135 0.9(4) no
C132 C133 C134 C135 1.5(5) no
C133 C132 C131 C136 0.0(4) no
C133 C134 C135 C136 -0.6(5) no
C211 P2 C221 C222 -165.9(2) no
C211 P2 C221 C226 11.9(3) no
C211 P2 C231 C232 76.4(3) no
C211 P2 C231 C236 -105.2(3) no
C211 C212 C213 C214 -0.3(4) no
C211 C216 C215 C214 -0.1(5) no
C212 C211 P2 C221 74.1(2) no
C212 C211 P2 C231 -175.7(2) no
C212 C211 C216 C215 -0.5(4) no
C212 C213 C214 C215 -0.3(4) no
C213 C212 C211 C216 0.7(4) no
C213 C214 C215 C216 0.5(5) no
C216 C211 P2 C221 -104.1(2) no
C216 C211 P2 C231 6.1(3) no
C221 P2 C231 C232 -174.7(2) no
C221 P2 C231 C236 3.7(3) no
C221 C222 C223 C224 -0.1(5) no
C221 C226 C225 C224 0.2(5) no
C222 C221 P2 C231 83.2(3) no
C222 C221 C226 C225 1.2(5) no
C222 C223 C224 C225 1.5(6) no
C223 C222 C221 C226 -1.2(5) no
C223 C224 C225 C226 -1.5(5) no
C226 C221 P2 C231 -99.0(3) no
C231 C232 C233 C234 -1.6(5) no
C231 C236 C235 C234 -0.1(5) no
C232 C231 C236 C235 -0.3(5) no
C232 C233 C234 C235 1.3(5) no
C233 C232 C231 C236 1.1(4) no
C233 C234 C235 C236 -0.4(6) no
